data_2008999
loop_
_publ_author_name
'Freytag, Matthias'
'Jones, Peter G.'

_publ_section_title
;
 2-Chloro-6-hydroxypyridinium chloride hydrate
;
_journal_issue 10
_journal_name_full 'Acta Crystallographica Section C'
_journal_page_first 1682
_journal_page_last 1685
_journal_paper_doi 10.1107/S0108270199008045
_journal_volume 55
_journal_year 1999
_chemical_formula_moiety 'C5 H5 Cl N O 1+, Cl 1-, H2 O'
_chemical_formula_sum 'C5 H7 Cl2 N O2'
_chemical_formula_weight 184.02
_chemical_name_systematic
;
 2-Chloro-6-hydroxypyridinium Chloride Hydrate
;
_space_group_IT_number 14
_symmetry_cell_setting monoclinic
_symmetry_space_group_name_Hall '-P 2ybc'
_symmetry_space_group_name_H-M 'P 1 21/c 1'
_audit_creation_method SHELXL-97
_cell_angle_alpha 90.00
_cell_angle_beta 104.662(8)
_cell_angle_gamma 90.00
_cell_formula_units_Z 4
_cell_length_a 7.3471(10)
_cell_length_b 7.9330(12)
_cell_length_c 13.6630(16)
_cell_measurement_reflns_used 63
_cell_measurement_temperature 173(2)
_cell_measurement_theta_max 12.3
_cell_measurement_theta_min 4.7
_cell_volume 770.41(18)
_computing_cell_refinement XSCANS
_computing_data_collection 'XSCANS (Siemens, 1991)'
_computing_data_reduction XSCANS
_computing_molecular_graphics 'XP (Siemens, 1994b)'
_computing_publication_material SHELXL97
_computing_structure_refinement 'SHELXL97 (Sheldrick, 1997)'
_computing_structure_solution 'SHELXS97 (Sheldrick, 1990)'
_diffrn_ambient_temperature 173(2)
_diffrn_measured_fraction_theta_full 0.999
_diffrn_measured_fraction_theta_max 0.999
_diffrn_measurement_device_type 'Siemens P4'
_diffrn_measurement_method \w
_diffrn_radiation_monochromator graphite
_diffrn_radiation_source 'fine-focus sealed tube'
_diffrn_radiation_type MoK\a
_diffrn_radiation_wavelength 0.71073
_diffrn_reflns_av_R_equivalents 0.023
_diffrn_reflns_av_sigmaI/netI 0.0427
_diffrn_reflns_limit_h_max 5
_diffrn_reflns_limit_h_min -9
_diffrn_reflns_limit_k_max 10
_diffrn_reflns_limit_k_min 0
_diffrn_reflns_limit_l_max 17
_diffrn_reflns_limit_l_min -17
_diffrn_reflns_number 3022
_diffrn_reflns_theta_full 27.49
_diffrn_reflns_theta_max 27.49
_diffrn_reflns_theta_min 3.08
_diffrn_standards_decay_% 0
_diffrn_standards_interval_count 247
_diffrn_standards_number 3
_exptl_absorpt_coefficient_mu 0.780
_exptl_absorpt_correction_T_max 0.965
_exptl_absorpt_correction_T_min 0.861
_exptl_absorpt_correction_type '\y scan'
_exptl_absorpt_process_details '(XEMP; Siemens, 1994a)'
_exptl_crystal_colour colourless
_exptl_crystal_density_diffrn 1.587
_exptl_crystal_density_method 'not measured'
_exptl_crystal_description plate
_exptl_crystal_F_000 376
_exptl_crystal_size_max 0.40
_exptl_crystal_size_mid 0.20
_exptl_crystal_size_min 0.05
_refine_diff_density_max 0.31
_refine_diff_density_min -0.21
_refine_ls_extinction_method none
_refine_ls_goodness_of_fit_ref 0.885
_refine_ls_hydrogen_treatment mixed
_refine_ls_matrix_type full
_refine_ls_number_parameters 107
_refine_ls_number_reflns 1770
_refine_ls_number_restraints 0
_refine_ls_restrained_S_all 0.885
_refine_ls_R_factor_all 0.046
_refine_ls_R_factor_gt 0.028
_refine_ls_shift/su_max <0.001
_refine_ls_shift/su_mean 0.000
_refine_ls_structure_factor_coef Fsqd
_refine_ls_weighting_details 'calc w = 1/[\s^2^(Fo^2^)+(0.0342P)^2^] where P = (Fo^2^+2Fc^2^)/3'
_refine_ls_weighting_scheme calc
_refine_ls_wR_factor_ref 0.065
_reflns_number_gt 1302
_reflns_number_total 1770
_reflns_threshold_expression I>2\s(I)
_cod_data_source_file bm1350.cif
_cod_data_source_block sesto
_cod_original_sg_symbol_H-M 'P 21/c'
_cod_database_code 2008999
_cod_database_fobs_code 2008999

loop_
_symmetry_equiv_pos_as_xyz
'x, y, z'
'-x, y+1/2, -z+1/2'
'-x, -y, -z'
'x, -y-1/2, z-1/2'

loop_
_atom_site_label
_atom_site_fract_x
_atom_site_fract_y
_atom_site_fract_z
_atom_site_U_iso_or_equiv
_atom_site_adp_type
_atom_site_calc_flag
_atom_site_refinement_flags
_atom_site_occupancy
_atom_site_disorder_assembly
_atom_site_disorder_group
_atom_site_type_symbol
Cl1 .81785(7) .82484(6) .39255(3) .02877(13) Uani d . 1 . . Cl
Cl2 .82620(7) .96547(6) .66321(3) .02662(13) Uani d . 1 . . Cl
O .3631(2) .78107(18) .58993(10) .0288(3) Uani d . 1 . . O
H6 .262(4) .738(4) .601(2) .066(9) Uiso d . 1 . . H
N .5549(2) .78332(19) .48710(11) .0203(3) Uani d . 1 . . N
H1 .630(3) .848(3) .5344(16) .029(6) Uiso d . 1 . . H
C2 .6089(3) .7403(2) .40262(13) .0218(4) Uani d . 1 . . C
C3 .5022(3) .6349(2) .33238(13) .0265(4) Uani d . 1 . . C
H3 .5396 .6043 .2731 .032 Uiso calc R 1 . . H
C4 .3355(3) .5735(2) .35060(14) .0277(4) Uani d . 1 . . C
H4 .2583 .5001 .3026 .033 Uiso calc R 1 . . H
C5 .2805(3) .6167(2) .43642(14) .0237(4) Uani d . 1 . . C
H5 .1679 .5727 .4485 .028 Uiso calc R 1 . . H
C6 .3942(3) .7268(2) .50534(12) .0211(4) Uani d . 1 . . C
O1W .0781(2) .6667(2) .63601(11) .0284(3) Uani d . 1 . . O
H01 .008(4) .755(4) .644(2) .070(9) Uiso d . 1 . . H
H02 .113(4) .611(4) .690(2) .059(8) Uiso d . 1 . . H

loop_
_atom_site_aniso_label
_atom_site_aniso_U_11
_atom_site_aniso_U_22
_atom_site_aniso_U_33
_atom_site_aniso_U_12
_atom_site_aniso_U_13
_atom_site_aniso_U_23
Cl1 .0281(3) .0341(3) .0274(2) -.0004(2) .01302(19) .0033(2)
Cl2 .0277(3) .0285(2) .0237(2) -.0022(2) .00666(18) -.00369(19)
O .0304(8) .0338(8) .0263(7) -.0040(7) .0145(6) -.0086(6)
N .0222(8) .0205(8) .0180(7) .0005(7) .0047(6) -.0008(6)
C2 .0243(10) .0232(9) .0188(8) .0046(8) .0071(7) .0049(7)
C3 .0298(11) .0314(11) .0188(9) .0037(8) .0072(8) -.0003(7)
C4 .0294(11) .0267(10) .0236(9) .0013(8) .0005(8) -.0049(8)
C5 .0221(10) .0223(9) .0267(9) .0004(8) .0060(8) -.0001(8)
C6 .0232(10) .0201(9) .0198(8) .0047(7) .0052(7) .0022(7)
O1W .0299(8) .0318(8) .0251(7) .0033(7) .0101(6) .0055(6)

loop_
_atom_type_symbol
_atom_type_description
_atom_type_scat_dispersion_real
_atom_type_scat_dispersion_imag
_atom_type_scat_source
C C 0.0033 0.0016 'International Tables Vol C Tables 4.2.6.8 and 6.1.1.4'
H H 0.0000 0.0000 'International Tables Vol C Tables 4.2.6.8 and 6.1.1.4'
N N 0.0061 0.0033 'International Tables Vol C Tables 4.2.6.8 and 6.1.1.4'
O O 0.0106 0.0060 'International Tables Vol C Tables 4.2.6.8 and 6.1.1.4'
Cl Cl 0.1484 0.1585 'International Tables Vol C Tables 4.2.6.8 and 6.1.1.4'

loop_
_geom_angle_atom_site_label_1
_geom_angle_atom_site_label_2
_geom_angle_atom_site_label_3
_geom_angle
_geom_angle_publ_flag
C6 N C2 122.30(16) y
N C2 C3 120.91(17) y
N C2 Cl1 115.57(14) y
C3 C2 Cl1 123.51(14) y
C2 C3 C4 117.59(17) y
C5 C4 C3 121.59(18) y
C4 C5 C6 118.42(18) y
O C6 N 114.36(16) y
O C6 C5 126.45(18) y
N C6 C5 119.17(16) y

loop_
_geom_bond_atom_site_label_1
_geom_bond_atom_site_label_2
_geom_bond_site_symmetry_2
_geom_bond_distance
_geom_bond_publ_flag
Cl1 C2 . 1.712(2) y
O C6 . 1.307(2) y
N C6 . 1.344(2) y
N C2 . 1.356(2) y
C2 C3 . 1.362(3) y
C3 C4 . 1.398(3) y
C4 C5 . 1.377(3) y
C5 C6 . 1.396(3) y

loop_
_geom_hbond_atom_site_label_D
_geom_hbond_atom_site_label_H
_geom_hbond_atom_site_label_A
_geom_hbond_site_symmetry_A
_geom_hbond_distance_DH
_geom_hbond_distance_HA
_geom_hbond_distance_DA
_geom_hbond_angle_DHA
_geom_hbond_publ_flag
N H1 Cl2 . 0.90(2) 2.18(2) 3.0698(16) 170.3(18) y
O H6 O1W . 0.86(3) 1.65(3) 2.504(2) 172(3) y
O1W H01 Cl2 1_455 0.90(3) 2.19(3) 3.0870(17) 178(3) y
O1W H02 Cl2 2_646 0.84(3) 2.26(3) 3.0969(16) 173(3) y
C3 H3 Cl2 4_575 0.95 2.93 3.799(2) 152.3 y
C3 H3 O 4_575 0.95 2.67 3.278(2) 122.3 y
C4 H4 Cl1 2_645 0.95 2.93 3.782(2) 149.5 y
C5 H5 O1W 3_566 0.95 2.67 3.414(2) 135.2 y

loop_
_geom_torsion_atom_site_label_1
_geom_torsion_atom_site_label_2
_geom_torsion_atom_site_label_3
_geom_torsion_atom_site_label_4
_geom_torsion
C6 N C2 C3 -0.8(3)
C6 N C2 Cl1 179.96(13)
N C2 C3 C4 0.1(3)
Cl1 C2 C3 C4 179.29(14)
C2 C3 C4 C5 -0.2(3)
C3 C4 C5 C6 1.0(3)
C2 N C6 O -179.68(16)
C2 N C6 C5 1.6(3)
C4 C5 C6 O 179.78(17)
C4 C5 C6 N -1.6(3)

loop_
_cod_related_entry_id
_cod_related_entry_database
_cod_related_entry_code
1 ChemSpider 21105627
